data_1524880
loop_
_publ_author_name
'Markiv, V.Ya.'
'Belyavina, N.N.'

_publ_section_title
;
 Isothermal section of the Mn - Cu - Ga phase diagram at 500 deg. C
;
_journal_name_full 'Izvestiya Akademii Nauk SSSR, Metally'
_journal_page_first 198
_journal_page_last 201
_journal_volume 1986
_journal_year 1986
_chemical_formula_sum 'Cu0.62 Ga Mn1.38'
_chemical_name_systematic '(Cu0.31 Mn0.69)2 Ga'
_space_group_IT_number 194
_symmetry_space_group_name_Hall '-P 6c 2c'
_symmetry_space_group_name_H-M 'P 63/m m c'
_cell_angle_alpha 90
_cell_angle_beta 90
_cell_angle_gamma 120
_cell_formula_units_Z 2
_cell_length_a 4.202
_cell_length_b 4.202
_cell_length_c 5.353
_cell_volume 81.854
_citation_journal_id_ASTM IZNMAQ
_cod_data_source_file Markiv_IZNMAQ_1986_1444.cif
_cod_data_source_block Cu0.62Ga1Mn1.38
_cod_original_cell_volume 81.85402
_cod_original_formula_sum 'Cu0.62 Ga1 Mn1.38'
_cod_database_code 1524880

loop_
_symmetry_equiv_pos_as_xyz
x,y,z
x-y,x,z+1/2
-y,x-y,z
-x,-y,z+1/2
-x+y,-x,z
y,-x+y,z+1/2
-y,-x,-z+1/2
x-y,-y,-z
x,x-y,-z+1/2
y,x,-z
-x+y,y,-z+1/2
-x,-x+y,-z
-x,-y,-z
-x+y,-x,-z-1/2
y,-x+y,-z
x,y,-z-1/2
x-y,x,-z
-y,x-y,-z-1/2
y,x,z-1/2
-x+y,y,z
-x,-x+y,z-1/2
-y,-x,z
x-y,-y,z-1/2
x,x-y,z

loop_
_atom_site_label
_atom_site_type_symbol
_atom_site_fract_x
_atom_site_fract_y
_atom_site_fract_z
_atom_site_occupancy
_atom_site_U_iso_or_equiv
Ga1 Ga 0.3333 0.6667 0.25 1 0.0
Cu1 Cu 0 0 0 0.31 0.0
Cu2 Cu 0.3333 0.6667 0.75 0.31 0.0
Mn1 Mn 0 0 0 0.69 0.0
Mn2 Mn 0.3333 0.6667 0.75 0.69 0.0
